data_1573432
loop_
_publ_author_name
'Liu, Le'
'Song, Shuangji'
'Lee, Jiyeon'
'Rao, Yutao'
'Xu, Ling'
'Zhou, Mingbo'
'Yin, Bangshao'
'Oh, Juwon'
'Kim, Jiwon'
'Osuka, Atsuhiro'
'Song, Jianxin'

_publ_section_title
;
 Sub-m-benziporphyrin: A Subcarbaporphyrinoid and Its BIII Complex with An
 Unprecedented Planar Tridentate 14&#xF070;-Aromatic Network
;
_journal_name_full 'Chemical Science'
_journal_paper_doi 10.1039/D4SC07199A
_journal_year 2024
_chemical_formula_moiety 'C55 H43 B N2'
_chemical_formula_sum 'C55 H43 B N2'
_chemical_formula_weight 742.72
_space_group_crystal_system triclinic
_space_group_IT_number 2
_space_group_name_Hall '-P 1'
_space_group_name_H-M_alt 'P -1'
_atom_sites_solution_hydrogens geom
_atom_sites_solution_primary dual
_audit_creation_date 2023-11-29
_audit_creation_method
;
Olex2 1.2
(compiled 2018.05.29 svn.r3508 for OlexSys, GUI svn.r5506)
;
_audit_update_record
;
2024-08-25 deposited with the CCDC.	2024-12-09 downloaded from the CCDC.
;
_cell_angle_alpha 78.284(3)
_cell_angle_beta 77.397(3)
_cell_angle_gamma 76.902(3)
_cell_formula_units_Z 2
_cell_length_a 12.2357(4)
_cell_length_b 13.4613(5)
_cell_length_c 14.9649(5)
_cell_measurement_reflns_used 9060
_cell_measurement_temperature 100.01(10)
_cell_measurement_theta_max 71.5640
_cell_measurement_theta_min 3.0490
_cell_volume 2312.08(14)
_computing_cell_refinement 'CrysAlisPro 1.171.38.46 (Rigaku OD, 2015)'
_computing_data_collection 'CrysAlisPro 1.171.38.46 (Rigaku OD, 2015)'
_computing_data_reduction 'CrysAlisPro 1.171.38.46 (Rigaku OD, 2015)'
_computing_molecular_graphics 'Olex2 (Dolomanov et al., 2009)'
_computing_publication_material 'Olex2 (Dolomanov et al., 2009)'
_computing_structure_refinement 'ShelXL (Sheldrick, 2015)'
_computing_structure_solution 'ShelXT (Sheldrick, 2015)'
_diffrn_ambient_environment N~2~
_diffrn_ambient_temperature 100.01(10)
_diffrn_detector 'CCD plate'
_diffrn_detector_area_resol_mean 8.0697
_diffrn_detector_type EosS2
_diffrn_measured_fraction_theta_full 1.000
_diffrn_measured_fraction_theta_max 1.000
_diffrn_measurement_details
;
List of Runs (angles in degrees, time in seconds):

  # Type    Start    End  Width  t~exp~   \w     \q     \k     \f   Frames
#--------------------------------------------------------------------------
  1  \w    -16.00  51.00   1.00    2.00    --   34.48 -57.00 -30.00   67
  2  \w      6.00  73.00   1.00    2.00    --   34.48 -99.00  60.00   67
  3  \w     28.00  87.00   1.00    2.00    --   34.48-125.00 -60.00   59
  4  \w     39.00 113.00   1.00    6.00    --  105.25 -77.00-150.00   74
  5  \w     91.00 116.00   1.00    6.00    --  105.25-111.00 -30.00   25
  6  \w     53.00 108.00   1.00    6.00    --  105.25 -94.00 -30.00   55
  7  \w     54.00  91.00   1.00    6.00    --  105.25 -94.00  60.00   37
  8  \w     88.00 113.00   1.00    6.00    --  105.25-111.00 120.00   25
  9  \w     52.00 101.00   1.00    6.00    --  105.25 -94.00 120.00   49
 10  \w     41.00 121.00   1.00    6.00    --  105.25 -45.00  90.00   80
 11  \w     94.00 152.00   1.00    6.00    --  105.25  61.00  60.00   58
 12  \w    133.00 174.00   1.00    6.00    --  105.25 111.00 -60.00   41
 13  \w    122.00 147.00   1.00    6.00    --  105.25 178.00 -30.00   25
 14  \w    120.00 173.00   1.00    6.00    --  105.25  77.00-120.00   53
 15  \w     70.00 102.00   1.00    2.00    --   34.48  57.00-120.00   32
 16  \w     45.00 120.00   1.00    6.00    --  105.25 -45.00-150.00   75
 17  \w     38.00 114.00   1.00    6.00    --  105.25 -45.00 -60.00   76
 18  \w     40.00 170.00   1.00    6.00    --  105.25   0.00-150.00  130
 19  \w     62.00 101.00   1.00    6.00    --  105.25 178.00 -30.00   39
 20  \w     27.00 102.00   1.00    2.00    --   34.48  57.00 -30.00   75
 21  \w     28.00 102.00   1.00    2.00    --   34.48  57.00-150.00   74
 22  \w    -25.00  19.00   1.00    2.00    --   34.48 -57.00  90.00   44
 23  \w    -16.00  59.00   1.00    2.00    --   34.48 -77.00 120.00   75
 24  \w     40.00  67.00   1.00    6.00    --  105.25-111.00 120.00   27
 25  \w    -28.00  -1.00   1.00    2.00    --   34.48 -77.00  90.00   27
;
_diffrn_measurement_device 'four-circle diffractometer'
_diffrn_measurement_device_type 'SuperNova, Dual, Cu at zero, EosS2'
_diffrn_measurement_method '\w scans'
_diffrn_orient_matrix_type 'CrysAlisPro convention (1999,Acta A55,543-557)'
_diffrn_orient_matrix_UB_11 0.0746593000
_diffrn_orient_matrix_UB_12 0.0776995000
_diffrn_orient_matrix_UB_13 -0.0559655000
_diffrn_orient_matrix_UB_21 0.0993809000
_diffrn_orient_matrix_UB_22 -0.0591400000
_diffrn_orient_matrix_UB_23 0.0493954000
_diffrn_orient_matrix_UB_31 0.0426995000
_diffrn_orient_matrix_UB_32 -0.0681319000
_diffrn_orient_matrix_UB_33 -0.0765101000
_diffrn_radiation_monochromator mirror
_diffrn_radiation_probe x-ray
_diffrn_radiation_type CuK\a
_diffrn_radiation_wavelength 1.54184
_diffrn_reflns_av_R_equivalents 0.0181
_diffrn_reflns_av_unetI/netI 0.0278
_diffrn_reflns_Laue_measured_fraction_full 1.000
_diffrn_reflns_Laue_measured_fraction_max 1.000
_diffrn_reflns_limit_h_max 14
_diffrn_reflns_limit_h_min -14
_diffrn_reflns_limit_k_max 14
_diffrn_reflns_limit_k_min -16
_diffrn_reflns_limit_l_max 13
_diffrn_reflns_limit_l_min -17
_diffrn_reflns_number 14849
_diffrn_reflns_point_group_measured_fraction_full 1.000
_diffrn_reflns_point_group_measured_fraction_max 1.000
_diffrn_reflns_theta_full 66.600
_diffrn_reflns_theta_max 66.600
_diffrn_reflns_theta_min 3.066
_diffrn_source 'micro-focus sealed X-ray tube'
_diffrn_source_type 'SuperNova (Cu) X-ray Source'
_exptl_absorpt_coefficient_mu 0.464
_exptl_absorpt_correction_T_max 1.00000
_exptl_absorpt_correction_T_min 0.89352
_exptl_absorpt_correction_type multi-scan
_exptl_absorpt_process_details
;
CrysAlisPro 1.171.38.46 (Rigaku Oxford Diffraction, 2015)
Empirical absorption correction using spherical harmonics,
 implemented in SCALE3 ABSPACK scaling algorithm.
;
_exptl_crystal_colour green
_exptl_crystal_colour_primary green
_exptl_crystal_density_diffrn 1.067
_exptl_crystal_description block
_exptl_crystal_F_000 784
_exptl_crystal_size_max 0.2
_exptl_crystal_size_mid 0.2
_exptl_crystal_size_min 0.2
_refine_diff_density_max 0.689
_refine_diff_density_min -0.254
_refine_diff_density_rms 0.036
_refine_ls_extinction_method none
_refine_ls_goodness_of_fit_ref 1.036
_refine_ls_hydrogen_treatment constr
_refine_ls_matrix_type full
_refine_ls_number_parameters 529
_refine_ls_number_reflns 8162
_refine_ls_number_restraints 0
_refine_ls_restrained_S_all 1.036
_refine_ls_R_factor_all 0.0460
_refine_ls_R_factor_gt 0.0406
_refine_ls_shift/su_max 0.003
_refine_ls_shift/su_mean 0.000
_refine_ls_structure_factor_coef Fsqd
_refine_ls_weighting_details 'w=1/[\s^2^(Fo^2^)+(0.0446P)^2^+0.8942P] where P=(Fo^2^+2Fc^2^)/3'
_refine_ls_weighting_scheme calc
_refine_ls_wR_factor_gt 0.0999
_refine_ls_wR_factor_ref 0.1039
_reflns_Friedel_coverage 0.000
_reflns_number_gt 7198
_reflns_number_total 8162
_reflns_threshold_expression 'I > 2\s(I)'
_cod_data_source_file d4sc07199a2.cif
_cod_data_source_block exp_3472_sq
_cod_original_cell_volume 2312.08(15)
_cod_database_code 1573432
_shelx_shelxl_version_number 2016/6
_chemical_oxdiff_formula 'C100 H100 N2 B1'
_shelx_space_group_comment
;
The symmetry employed for this shelxl refinement is uniquely defined
by the following loop, which should always be used as a source of
symmetry information in preference to the above space-group names.
They are only intended as comments.
;
_shelx_estimated_absorpt_t_max 0.913
_shelx_estimated_absorpt_t_min 0.913
_reflns_odcompleteness_completeness 100.00
_reflns_odcompleteness_iscentric 1
_reflns_odcompleteness_theta 66.49
_olex2_refinement_description
;
1. Fixed Uiso
 At 1.2 times of:
  All C(H) groups
 At 1.5 times of:
  All C(H,H,H) groups
2.a Aromatic/amide H refined with riding coordinates:
 C3(H3), C4(H4), C5(H5), C6(H6), C8(H8), C10(H10), C11(H11), C12(H12),
 C13(H13), C17(H17), C18(H18), C22(H22), C23(H23), C24(H24), C29(H29), C30(H30),
  C34(H34), C36(H36), C43(H43), C45(H45), C50(H50), C51(H51), C52(H52),
 C53(H53), C54(H54)
2.b Idealised Me refined as rotating group:
 C38(H38A,H38B,H38C), C39(H39A,H39B,H39C), C40(H40A,H40B,H40C), C47(H47A,H47B,
 H47C), C48(H48A,H48B,H48C), C49(H49A,H49B,H49C)
;
_platon_squeeze_void_probe_radius 1.20
_olex2_submission_special_instructions 'No special instructions were received'
_oxdiff_exptl_absorpt_empirical_details
;
Empirical correction (ABSPACK) includes:
- Absorption correction using spherical harmonics
- Frame scaling
;
_oxdiff_exptl_absorpt_empirical_full_max 1.198
_oxdiff_exptl_absorpt_empirical_full_min 0.873

loop_
_space_group_symop_operation_xyz
'x, y, z'
'-x, -y, -z'

loop_
_atom_site_label
_atom_site_type_symbol
_atom_site_fract_x
_atom_site_fract_y
_atom_site_fract_z
_atom_site_U_iso_or_equiv
_atom_site_adp_type
_atom_site_occupancy
_atom_site_site_symmetry_order
_atom_site_calc_flag
_atom_site_refinement_flags_posn
_atom_site_refinement_flags_adp
_atom_site_refinement_flags_occupancy
_atom_site_disorder_assembly
_atom_site_disorder_group
N1 N 0.30297(9) 0.49361(8) 0.34898(7) 0.0170(2) Uani 1 1 d . . . . .
C1 C 0.38271(12) 0.67561(10) 0.12978(9) 0.0191(3) Uani 1 1 d . . . . .
B1 B 0.33802(13) 0.38680(11) 0.32061(10) 0.0175(3) Uani 1 1 d . . . . .
N2 N 0.44267(9) 0.39832(8) 0.24644(7) 0.0166(2) Uani 1 1 d . . . . .
C2 C 0.28857(12) 0.71630(10) 0.08426(9) 0.0199(3) Uani 1 1 d . . . . .
C3 C 0.19365(12) 0.66624(11) 0.09875(9) 0.0238(3) Uani 1 1 d . . . . .
H3 H 0.192095 0.603657 0.141512 0.029 Uiso 1 1 calc R . . . .
C4 C 0.10519(13) 0.70656(12) 0.05237(10) 0.0284(3) Uani 1 1 d . . . . .
H4 H 0.043220 0.671482 0.062944 0.034 Uiso 1 1 calc R . . . .
C5 C 0.10438(13) 0.80028(12) -0.01152(10) 0.0292(3) Uani 1 1 d . . . . .
H5 H 0.041753 0.827916 -0.042874 0.035 Uiso 1 1 calc R . . . .
C6 C 0.19306(13) 0.85040(11) -0.02784(10) 0.0253(3) Uani 1 1 d . . . . .
H6 H 0.191765 0.913178 -0.070592 0.030 Uiso 1 1 calc R . . . .
C7 C 0.28846(12) 0.81021(10) 0.01831(9) 0.0214(3) Uani 1 1 d . . . . .
C8 C 0.38268(13) 0.85770(11) -0.00252(9) 0.0229(3) Uani 1 1 d . . . . .
H8 H 0.382374 0.919342 -0.046692 0.028 Uiso 1 1 calc R . . . .
C9 C 0.47751(13) 0.81709(10) 0.03979(9) 0.0218(3) Uani 1 1 d . . . . .
C10 C 0.57596(13) 0.86360(11) 0.01620(10) 0.0258(3) Uani 1 1 d . . . . .
H10 H 0.578117 0.922744 -0.030754 0.031 Uiso 1 1 calc R . . . .
C11 C 0.66678(13) 0.82470(11) 0.05979(10) 0.0275(3) Uani 1 1 d . . . . .
H11 H 0.732060 0.856132 0.042613 0.033 Uiso 1 1 calc R . . . .
C12 C 0.66419(13) 0.73711(11) 0.13102(10) 0.0267(3) Uani 1 1 d . . . . .
H12 H 0.727116 0.711279 0.162290 0.032 Uiso 1 1 calc R . . . .
C13 C 0.57241(13) 0.69000(11) 0.15474(10) 0.0238(3) Uani 1 1 d . . . . .
H13 H 0.572115 0.631852 0.202861 0.029 Uiso 1 1 calc R . . . .
C14 C 0.47666(12) 0.72570(10) 0.10922(9) 0.0202(3) Uani 1 1 d . . . . .
C15 C 0.38091(11) 0.57926(10) 0.19927(9) 0.0183(3) Uani 1 1 d . . . . .
C16 C 0.31399(11) 0.58183(10) 0.28948(9) 0.0182(3) Uani 1 1 d . . . . .
C17 C 0.26366(12) 0.66616(11) 0.34227(10) 0.0223(3) Uani 1 1 d . . . . .
H17 H 0.255886 0.737869 0.318257 0.027 Uiso 1 1 calc R . . . .
C18 C 0.22981(12) 0.62398(11) 0.43197(10) 0.0218(3) Uani 1 1 d . . . . .
H18 H 0.193243 0.661096 0.481453 0.026 Uiso 1 1 calc R . . . .
C19 C 0.25938(11) 0.51214(10) 0.43888(9) 0.0180(3) Uani 1 1 d . . . . .
C20 C 0.26741(11) 0.43280(10) 0.51287(9) 0.0178(3) Uani 1 1 d . . . . .
C21 C 0.33749(11) 0.33059(10) 0.49676(9) 0.0185(3) Uani 1 1 d . . . . .
C22 C 0.37372(12) 0.25706(11) 0.57114(9) 0.0238(3) Uani 1 1 d . . . . .
H22 H 0.342025 0.267128 0.633241 0.029 Uiso 1 1 calc R . . . .
C23 C 0.45566(13) 0.16995(12) 0.55378(10) 0.0280(3) Uani 1 1 d . . . . .
H23 H 0.475993 0.118576 0.604251 0.034 Uiso 1 1 calc R . . . .
C24 C 0.50854(13) 0.15665(11) 0.46355(10) 0.0245(3) Uani 1 1 d . . . . .
H24 H 0.567508 0.098504 0.453037 0.029 Uiso 1 1 calc R . . . .
C25 C 0.47469(12) 0.22926(10) 0.38796(9) 0.0188(3) Uani 1 1 d . . . . .
C26 C 0.38225(11) 0.31086(10) 0.40566(9) 0.0173(3) Uani 1 1 d . . . . .
C27 C 0.54427(11) 0.22875(10) 0.29362(9) 0.0182(3) Uani 1 1 d . . . . .
C28 C 0.53103(11) 0.31657(10) 0.22781(9) 0.0176(3) Uani 1 1 d . . . . .
C29 C 0.59889(12) 0.35354(10) 0.14005(9) 0.0191(3) Uani 1 1 d . . . . .
H29 H 0.664362 0.314278 0.107359 0.023 Uiso 1 1 calc R . . . .
C30 C 0.55250(12) 0.45418(10) 0.11271(9) 0.0190(3) Uani 1 1 d . . . . .
H30 H 0.579992 0.497440 0.057734 0.023 Uiso 1 1 calc R . . . .
C31 C 0.45294(11) 0.48400(10) 0.18278(9) 0.0177(3) Uani 1 1 d . . . . .
C32 C 0.63461(12) 0.13630(10) 0.27426(9) 0.0189(3) Uani 1 1 d . . . . .
C33 C 0.60357(12) 0.05339(11) 0.24828(9) 0.0212(3) Uani 1 1 d . . . . .
C34 C 0.68604(13) -0.03434(11) 0.23292(9) 0.0244(3) Uani 1 1 d . . . . .
H34 H 0.664881 -0.090429 0.215548 0.029 Uiso 1 1 calc R . . . .
C35 C 0.79823(13) -0.04246(11) 0.24218(10) 0.0256(3) Uani 1 1 d . . . . .
C36 C 0.82676(13) 0.03967(11) 0.26959(10) 0.0263(3) Uani 1 1 d . . . . .
H36 H 0.902954 0.034982 0.277154 0.032 Uiso 1 1 calc R . . . .
C37 C 0.74643(12) 0.12881(11) 0.28630(10) 0.0240(3) Uani 1 1 d . . . . .
C38 C 0.78126(14) 0.21388(13) 0.31888(13) 0.0358(4) Uani 1 1 d . . . . .
H38A H 0.792322 0.270257 0.266896 0.054 Uiso 1 1 calc GR . . . .
H38B H 0.852692 0.186830 0.342545 0.054 Uiso 1 1 calc GR . . . .
H38C H 0.721413 0.239886 0.368410 0.054 Uiso 1 1 calc GR . . . .
C39 C 0.48274(13) 0.05864(12) 0.23861(11) 0.0279(3) Uani 1 1 d . . . . .
H39A H 0.432709 0.062048 0.299172 0.042 Uiso 1 1 calc GR . . . .
H39B H 0.477787 -0.003107 0.215645 0.042 Uiso 1 1 calc GR . . . .
H39C H 0.458841 0.120389 0.194681 0.042 Uiso 1 1 calc GR . . . .
C40 C 0.88692(15) -0.13721(13) 0.22220(12) 0.0376(4) Uani 1 1 d . . . . .
H40A H 0.852989 -0.199001 0.245120 0.056 Uiso 1 1 calc GR . . . .
H40B H 0.950960 -0.142011 0.253397 0.056 Uiso 1 1 calc GR . . . .
H40C H 0.914387 -0.132121 0.155133 0.056 Uiso 1 1 calc GR . . . .
C41 C 0.22265(11) 0.45354(10) 0.61003(9) 0.0179(3) Uani 1 1 d . . . . .
C42 C 0.28656(12) 0.49556(10) 0.65476(9) 0.0199(3) Uani 1 1 d . . . . .
C43 C 0.24428(12) 0.51129(11) 0.74617(9) 0.0219(3) Uani 1 1 d . . . . .
H43 H 0.287197 0.540706 0.776131 0.026 Uiso 1 1 calc R . . . .
C44 C 0.14178(12) 0.48548(11) 0.79482(9) 0.0238(3) Uani 1 1 d . . . . .
C45 C 0.07950(12) 0.44445(11) 0.74910(10) 0.0240(3) Uani 1 1 d . . . . .
H45 H 0.008617 0.427034 0.781181 0.029 Uiso 1 1 calc R . . . .
C46 C 0.11779(12) 0.42804(10) 0.65761(9) 0.0204(3) Uani 1 1 d . . . . .
C47 C 0.04610(13) 0.38490(12) 0.61083(10) 0.0288(3) Uani 1 1 d . . . . .
H47A H 0.016323 0.438369 0.562406 0.043 Uiso 1 1 calc GR . . . .
H47B H -0.017633 0.362418 0.656736 0.043 Uiso 1 1 calc GR . . . .
H47C H 0.092879 0.325788 0.582844 0.043 Uiso 1 1 calc GR . . . .
C48 C 0.40125(12) 0.52062(12) 0.60758(10) 0.0266(3) Uani 1 1 d . . . . .
H48A H 0.452630 0.457921 0.589325 0.040 Uiso 1 1 calc GR . . . .
H48B H 0.433342 0.547256 0.650406 0.040 Uiso 1 1 calc GR . . . .
H48C H 0.392426 0.572987 0.552314 0.040 Uiso 1 1 calc GR . . . .
C49 C 0.10125(15) 0.49987(14) 0.89487(10) 0.0344(4) Uani 1 1 d . . . . .
H49A H 0.130909 0.437119 0.935284 0.052 Uiso 1 1 calc GR . . . .
H49B H 0.017668 0.513300 0.908668 0.052 Uiso 1 1 calc GR . . . .
H49C H 0.128838 0.558553 0.905662 0.052 Uiso 1 1 calc GR . . . .
C50 C 0.13443(12) 0.34457(11) 0.33660(10) 0.0247(3) Uani 1 1 d . . . . .
H50 H 0.119586 0.359150 0.398092 0.030 Uiso 1 1 calc R . . . .
C51 C 0.05004(13) 0.31493(12) 0.30504(11) 0.0305(3) Uani 1 1 d . . . . .
H51 H -0.021504 0.310151 0.344395 0.037 Uiso 1 1 calc R . . . .
C52 C 0.07052(14) 0.29229(13) 0.21578(12) 0.0327(4) Uani 1 1 d . . . . .
H52 H 0.013553 0.270948 0.194005 0.039 Uiso 1 1 calc R . . . .
C53 C 0.17425(15) 0.30098(13) 0.15880(11) 0.0337(4) Uani 1 1 d . . . . .
H53 H 0.188418 0.286229 0.097409 0.040 Uiso 1 1 calc R . . . .
C54 C 0.25799(13) 0.33122(12) 0.19094(10) 0.0270(3) Uani 1 1 d . . . . .
H54 H 0.328881 0.336800 0.150814 0.032 Uiso 1 1 calc R . . . .
C55 C 0.24065(12) 0.35370(10) 0.28091(9) 0.0196(3) Uani 1 1 d . . . . .

loop_
_atom_site_aniso_label
_atom_site_aniso_U_11
_atom_site_aniso_U_22
_atom_site_aniso_U_33
_atom_site_aniso_U_23
_atom_site_aniso_U_13
_atom_site_aniso_U_12
N1 0.0187(5) 0.0178(5) 0.0128(5) -0.0014(4) -0.0017(4) -0.0021(4)
C1 0.0264(7) 0.0154(6) 0.0127(6) -0.0028(5) 0.0003(5) -0.0012(5)
B1 0.0192(7) 0.0172(7) 0.0138(7) -0.0023(6) 0.0002(6) -0.0025(6)
N2 0.0200(6) 0.0156(5) 0.0126(5) -0.0011(4) -0.0016(4) -0.0023(4)
C2 0.0256(7) 0.0178(6) 0.0132(6) -0.0040(5) 0.0006(5) -0.0004(5)
C3 0.0276(7) 0.0235(7) 0.0169(7) -0.0004(5) -0.0014(6) -0.0032(6)
C4 0.0276(8) 0.0326(8) 0.0233(7) -0.0011(6) -0.0038(6) -0.0061(6)
C5 0.0294(8) 0.0335(8) 0.0210(7) -0.0009(6) -0.0062(6) 0.0003(6)
C6 0.0315(8) 0.0224(7) 0.0175(7) -0.0004(5) -0.0041(6) 0.0011(6)
C7 0.0291(7) 0.0188(7) 0.0130(6) -0.0039(5) -0.0004(5) 0.0000(5)
C8 0.0326(8) 0.0171(7) 0.0155(6) 0.0003(5) -0.0010(6) -0.0032(6)
C9 0.0297(7) 0.0177(7) 0.0156(6) -0.0037(5) 0.0010(5) -0.0040(6)
C10 0.0354(8) 0.0205(7) 0.0207(7) -0.0024(6) -0.0008(6) -0.0085(6)
C11 0.0316(8) 0.0255(7) 0.0269(8) -0.0065(6) -0.0004(6) -0.0110(6)
C12 0.0297(8) 0.0234(7) 0.0281(8) -0.0060(6) -0.0074(6) -0.0037(6)
C13 0.0308(8) 0.0180(7) 0.0216(7) -0.0025(5) -0.0045(6) -0.0032(6)
C14 0.0268(7) 0.0166(6) 0.0153(6) -0.0039(5) -0.0010(5) -0.0019(5)
C15 0.0216(7) 0.0180(6) 0.0145(6) -0.0014(5) -0.0028(5) -0.0034(5)
C16 0.0195(6) 0.0179(6) 0.0161(6) -0.0003(5) -0.0044(5) -0.0021(5)
C17 0.0258(7) 0.0178(7) 0.0204(7) -0.0029(5) -0.0024(6) -0.0002(5)
C18 0.0228(7) 0.0212(7) 0.0197(7) -0.0051(5) -0.0021(5) -0.0009(5)
C19 0.0159(6) 0.0219(7) 0.0150(6) -0.0044(5) -0.0006(5) -0.0015(5)
C20 0.0161(6) 0.0220(7) 0.0148(6) -0.0037(5) -0.0008(5) -0.0041(5)
C21 0.0175(6) 0.0207(7) 0.0158(6) -0.0014(5) -0.0003(5) -0.0048(5)
C22 0.0258(7) 0.0265(7) 0.0145(6) 0.0001(5) 0.0003(5) -0.0027(6)
C23 0.0323(8) 0.0258(8) 0.0173(7) 0.0051(6) -0.0017(6) 0.0013(6)
C24 0.0258(7) 0.0207(7) 0.0208(7) 0.0001(6) -0.0005(6) 0.0016(6)
C25 0.0220(7) 0.0163(6) 0.0168(6) -0.0011(5) -0.0010(5) -0.0047(5)
C26 0.0183(6) 0.0169(6) 0.0157(6) -0.0009(5) -0.0004(5) -0.0057(5)
C27 0.0196(7) 0.0176(6) 0.0170(6) -0.0028(5) -0.0020(5) -0.0037(5)
C28 0.0200(6) 0.0177(6) 0.0149(6) -0.0046(5) -0.0018(5) -0.0028(5)
C29 0.0227(7) 0.0198(7) 0.0141(6) -0.0050(5) 0.0001(5) -0.0040(5)
C30 0.0246(7) 0.0208(7) 0.0107(6) -0.0020(5) -0.0003(5) -0.0056(5)
C31 0.0218(7) 0.0186(6) 0.0125(6) -0.0007(5) -0.0034(5) -0.0047(5)
C32 0.0234(7) 0.0159(6) 0.0128(6) 0.0012(5) 0.0012(5) -0.0017(5)
C33 0.0274(7) 0.0196(7) 0.0133(6) -0.0001(5) 0.0007(5) -0.0042(6)
C34 0.0357(8) 0.0173(7) 0.0161(7) -0.0015(5) 0.0001(6) -0.0027(6)
C35 0.0327(8) 0.0182(7) 0.0173(7) 0.0009(5) 0.0023(6) 0.0028(6)
C36 0.0226(7) 0.0253(7) 0.0245(7) 0.0017(6) -0.0014(6) 0.0006(6)
C37 0.0250(7) 0.0205(7) 0.0231(7) -0.0004(6) -0.0011(6) -0.0035(6)
C38 0.0264(8) 0.0277(8) 0.0552(11) -0.0100(7) -0.0108(7) -0.0031(6)
C39 0.0314(8) 0.0260(7) 0.0266(8) -0.0058(6) -0.0033(6) -0.0066(6)
C40 0.0402(10) 0.0277(8) 0.0358(9) -0.0065(7) -0.0025(7) 0.0088(7)
C41 0.0189(6) 0.0177(6) 0.0137(6) -0.0008(5) -0.0007(5) 0.0000(5)
C42 0.0199(7) 0.0197(7) 0.0172(6) -0.0017(5) -0.0010(5) -0.0014(5)
C43 0.0251(7) 0.0219(7) 0.0176(7) -0.0038(5) -0.0039(5) -0.0016(6)
C44 0.0255(7) 0.0253(7) 0.0152(7) -0.0024(5) 0.0011(5) 0.0010(6)
C45 0.0193(7) 0.0282(7) 0.0190(7) 0.0010(6) 0.0027(5) -0.0033(6)
C46 0.0187(7) 0.0212(7) 0.0177(7) 0.0013(5) -0.0019(5) -0.0016(5)
C47 0.0263(8) 0.0370(9) 0.0236(7) 0.0006(6) -0.0038(6) -0.0124(6)
C48 0.0231(7) 0.0370(8) 0.0208(7) -0.0059(6) -0.0004(6) -0.0104(6)
C49 0.0379(9) 0.0418(9) 0.0184(8) -0.0075(7) 0.0033(6) -0.0032(7)
C50 0.0245(7) 0.0270(7) 0.0233(7) -0.0073(6) -0.0030(6) -0.0048(6)
C51 0.0238(7) 0.0331(8) 0.0362(9) -0.0096(7) -0.0039(6) -0.0064(6)
C52 0.0311(8) 0.0340(8) 0.0394(9) -0.0128(7) -0.0134(7) -0.0066(7)
C53 0.0389(9) 0.0401(9) 0.0269(8) -0.0129(7) -0.0096(7) -0.0070(7)
C54 0.0282(8) 0.0313(8) 0.0218(7) -0.0068(6) -0.0037(6) -0.0048(6)
C55 0.0228(7) 0.0155(6) 0.0187(7) -0.0018(5) -0.0045(5) -0.0004(5)

loop_
_atom_type_symbol
_atom_type_description
_atom_type_scat_dispersion_real
_atom_type_scat_dispersion_imag
_atom_type_scat_source
C C 0.0181 0.0091 'International Tables Vol C Tables 4.2.6.8 and 6.1.1.4'
H H 0.0000 0.0000 'International Tables Vol C Tables 4.2.6.8 and 6.1.1.4'
B B 0.0090 0.0039 'International Tables Vol C Tables 4.2.6.8 and 6.1.1.4'
N N 0.0311 0.0180 'International Tables Vol C Tables 4.2.6.8 and 6.1.1.4'

loop_
_geom_angle_atom_site_label_1
_geom_angle_atom_site_label_2
_geom_angle_atom_site_label_3
_geom_angle
_geom_angle_site_symmetry_1
_geom_angle_site_symmetry_3
_geom_angle_publ_flag
C16 N1 B1 123.72(11) . . ?
C16 N1 C19 111.62(11) . . ?
C19 N1 B1 124.63(11) . . ?
C2 C1 C15 119.01(12) . . ?
C14 C1 C2 120.16(12) . . ?
C14 C1 C15 120.82(12) . . ?
N1 B1 C26 106.25(11) . . ?
N1 B1 C55 113.72(11) . . ?
N2 B1 N1 102.09(11) . . ?
N2 B1 C26 106.08(11) . . ?
N2 B1 C55 111.56(11) . . ?
C26 B1 C55 115.96(11) . . ?
C28 N2 B1 123.02(11) . . ?
C31 N2 B1 124.22(11) . . ?
C31 N2 C28 112.08(11) . . ?
C1 C2 C3 122.67(12) . . ?
C1 C2 C7 119.50(13) . . ?
C3 C2 C7 117.80(13) . . ?
C4 C3 C2 121.19(14) . . ?
C3 C4 C5 120.88(15) . . ?
C6 C5 C4 120.01(14) . . ?
C5 C6 C7 121.05(14) . . ?
C6 C7 C2 119.06(13) . . ?
C8 C7 C2 119.65(13) . . ?
C8 C7 C6 121.22(13) . . ?
C7 C8 C9 121.58(13) . . ?
C8 C9 C10 121.72(13) . . ?
C8 C9 C14 119.38(13) . . ?
C10 C9 C14 118.90(13) . . ?
C11 C10 C9 121.10(14) . . ?
C10 C11 C12 120.10(14) . . ?
C13 C12 C11 120.51(14) . . ?
C12 C13 C14 121.59(13) . . ?
C1 C14 C9 119.62(13) . . ?
C1 C14 C13 122.68(13) . . ?
C13 C14 C9 117.70(13) . . ?
C16 C15 C1 120.60(11) . . ?
C31 C15 C1 122.40(12) . . ?
C31 C15 C16 116.71(12) . . ?
N1 C16 C15 120.58(12) . . ?
N1 C16 C17 106.53(11) . . ?
C15 C16 C17 132.09(12) . . ?
C18 C17 C16 107.92(12) . . ?
C17 C18 C19 108.05(12) . . ?
N1 C19 C18 105.51(11) . . ?
C20 C19 N1 120.56(12) . . ?
C20 C19 C18 133.00(12) . . ?
C19 C20 C21 119.14(11) . . ?
C19 C20 C41 120.40(12) . . ?
C21 C20 C41 119.68(11) . . ?
C22 C21 C20 120.69(12) . . ?
C26 C21 C20 120.24(12) . . ?
C26 C21 C22 118.48(12) . . ?
C23 C22 C21 120.06(13) . . ?
C22 C23 C24 121.03(13) . . ?
C23 C24 C25 120.03(13) . . ?
C24 C25 C26 118.49(12) . . ?
C24 C25 C27 120.76(12) . . ?
C26 C25 C27 120.19(12) . . ?
C21 C26 B1 120.37(12) . . ?
C25 C26 B1 118.43(11) . . ?
C25 C26 C21 120.91(12) . . ?
C25 C27 C32 119.16(11) . . ?
C28 C27 C25 119.36(12) . . ?
C28 C27 C32 121.26(12) . . ?
N2 C28 C29 105.49(11) . . ?
C27 C28 N2 119.55(12) . . ?
C27 C28 C29 134.53(12) . . ?
C30 C29 C28 108.19(12) . . ?
C29 C30 C31 107.99(11) . . ?
N2 C31 C15 119.45(12) . . ?
N2 C31 C30 106.08(11) . . ?
C15 C31 C30 134.07(12) . . ?
C33 C32 C27 118.52(12) . . ?
C37 C32 C27 121.49(12) . . ?
C37 C32 C33 119.90(13) . . ?
C32 C33 C39 120.53(12) . . ?
C34 C33 C32 119.06(14) . . ?
C34 C33 C39 120.39(13) . . ?
C35 C34 C33 122.04(14) . . ?
C34 C35 C36 118.00(13) . . ?
C34 C35 C40 120.98(14) . . ?
C36 C35 C40 121.02(15) . . ?
C35 C36 C37 121.77(14) . . ?
C32 C37 C38 121.35(13) . . ?
C36 C37 C32 119.20(13) . . ?
C36 C37 C38 119.44(14) . . ?
C42 C41 C20 120.22(12) . . ?
C42 C41 C46 119.77(12) . . ?
C46 C41 C20 119.98(12) . . ?
C41 C42 C48 121.58(12) . . ?
C43 C42 C41 118.98(13) . . ?
C43 C42 C48 119.41(13) . . ?
C44 C43 C42 122.22(13) . . ?
C43 C44 C45 117.88(13) . . ?
C43 C44 C49 120.57(14) . . ?
C45 C44 C49 121.53(14) . . ?
C44 C45 C46 121.98(13) . . ?
C41 C46 C47 121.01(12) . . ?
C45 C46 C41 119.15(13) . . ?
C45 C46 C47 119.83(13) . . ?
C51 C50 C55 122.20(14) . . ?
C50 C51 C52 119.75(15) . . ?
C53 C52 C51 119.56(15) . . ?
C52 C53 C54 120.23(14) . . ?
C53 C54 C55 121.74(14) . . ?
C50 C55 B1 120.88(12) . . ?
C50 C55 C54 116.52(13) . . ?
C54 C55 B1 122.59(12) . . ?

loop_
_geom_bond_atom_site_label_1
_geom_bond_atom_site_label_2
_geom_bond_distance
_geom_bond_site_symmetry_2
_geom_bond_publ_flag
N1 B1 1.5234(18) . ?
N1 C16 1.3460(17) . ?
N1 C19 1.3855(17) . ?
C1 C2 1.413(2) . ?
C1 C14 1.408(2) . ?
C1 C15 1.4898(18) . ?
B1 N2 1.5151(18) . ?
B1 C26 1.5746(19) . ?
B1 C55 1.621(2) . ?
N2 C28 1.3825(17) . ?
N2 C31 1.3494(17) . ?
C2 C3 1.427(2) . ?
C2 C7 1.4370(19) . ?
C3 C4 1.363(2) . ?
C4 C5 1.419(2) . ?
C5 C6 1.357(2) . ?
C6 C7 1.430(2) . ?
C7 C8 1.390(2) . ?
C8 C9 1.392(2) . ?
C9 C10 1.426(2) . ?
C9 C14 1.4406(19) . ?
C10 C11 1.360(2) . ?
C11 C12 1.421(2) . ?
C12 C13 1.359(2) . ?
C13 C14 1.424(2) . ?
C15 C16 1.4204(18) . ?
C15 C31 1.4155(19) . ?
C16 C17 1.4585(18) . ?
C17 C18 1.360(2) . ?
C18 C19 1.4541(19) . ?
C19 C20 1.3768(19) . ?
C20 C21 1.4820(18) . ?
C20 C41 1.4968(17) . ?
C21 C22 1.4086(19) . ?
C21 C26 1.4086(18) . ?
C22 C23 1.387(2) . ?
C23 C24 1.392(2) . ?
C24 C25 1.4066(19) . ?
C25 C26 1.4073(19) . ?
C25 C27 1.4814(18) . ?
C27 C28 1.3798(19) . ?
C27 C32 1.4960(18) . ?
C28 C29 1.4519(18) . ?
C29 C30 1.3611(19) . ?
C30 C31 1.4617(18) . ?
C32 C33 1.405(2) . ?
C32 C37 1.397(2) . ?
C33 C34 1.391(2) . ?
C33 C39 1.501(2) . ?
C34 C35 1.387(2) . ?
C35 C36 1.391(2) . ?
C35 C40 1.510(2) . ?
C36 C37 1.396(2) . ?
C37 C38 1.506(2) . ?
C41 C42 1.401(2) . ?
C41 C46 1.4045(19) . ?
C42 C43 1.3939(19) . ?
C42 C48 1.5057(19) . ?
C43 C44 1.386(2) . ?
C44 C45 1.388(2) . ?
C44 C49 1.5085(19) . ?
C45 C46 1.392(2) . ?
C46 C47 1.504(2) . ?
C50 C51 1.387(2) . ?
C50 C55 1.399(2) . ?
C51 C52 1.387(2) . ?
C52 C53 1.381(2) . ?
C53 C54 1.389(2) . ?
C54 C55 1.400(2) . ?

loop_
_geom_torsion_atom_site_label_1
_geom_torsion_atom_site_label_2
_geom_torsion_atom_site_label_3
_geom_torsion_atom_site_label_4
_geom_torsion
_geom_torsion_site_symmetry_1
_geom_torsion_site_symmetry_2
_geom_torsion_site_symmetry_3
_geom_torsion_site_symmetry_4
_geom_torsion_publ_flag
N1 B1 N2 C28 151.30(11) . . . . ?
N1 B1 N2 C31 -38.93(16) . . . . ?
N1 B1 C26 C21 30.13(16) . . . . ?
N1 B1 C26 C25 -143.69(12) . . . . ?
N1 B1 C55 C50 -61.57(17) . . . . ?
N1 B1 C55 C54 119.51(14) . . . . ?
N1 C16 C17 C18 2.85(16) . . . . ?
N1 C19 C20 C21 8.71(19) . . . . ?
N1 C19 C20 C41 178.57(12) . . . . ?
C1 C2 C3 C4 -178.73(13) . . . . ?
C1 C2 C7 C6 179.60(12) . . . . ?
C1 C2 C7 C8 2.45(19) . . . . ?
C1 C15 C16 N1 173.09(12) . . . . ?
C1 C15 C16 C17 -18.7(2) . . . . ?
C1 C15 C31 N2 -176.33(12) . . . . ?
C1 C15 C31 C30 12.2(2) . . . . ?
B1 N1 C16 C15 -13.0(2) . . . . ?
B1 N1 C16 C17 176.05(12) . . . . ?
B1 N1 C19 C18 -175.53(12) . . . . ?
B1 N1 C19 C20 14.1(2) . . . . ?
B1 N2 C28 C27 -19.80(19) . . . . ?
B1 N2 C28 C29 166.73(12) . . . . ?
B1 N2 C31 C15 19.66(19) . . . . ?
B1 N2 C31 C30 -166.69(12) . . . . ?
N2 B1 C26 C21 138.24(12) . . . . ?
N2 B1 C26 C25 -35.57(16) . . . . ?
N2 B1 C55 C50 -176.37(12) . . . . ?
N2 B1 C55 C54 4.70(18) . . . . ?
N2 C28 C29 C30 2.51(15) . . . . ?
C2 C1 C14 C9 -1.62(19) . . . . ?
C2 C1 C14 C13 178.16(12) . . . . ?
C2 C1 C15 C16 -76.41(16) . . . . ?
C2 C1 C15 C31 109.98(15) . . . . ?
C2 C3 C4 C5 -0.4(2) . . . . ?
C2 C7 C8 C9 -0.7(2) . . . . ?
C3 C2 C7 C6 1.47(18) . . . . ?
C3 C2 C7 C8 -175.69(12) . . . . ?
C3 C4 C5 C6 0.7(2) . . . . ?
C4 C5 C6 C7 0.2(2) . . . . ?
C5 C6 C7 C2 -1.2(2) . . . . ?
C5 C6 C7 C8 175.86(13) . . . . ?
C6 C7 C8 C9 -177.78(12) . . . . ?
C7 C2 C3 C4 -0.7(2) . . . . ?
C7 C8 C9 C10 177.76(13) . . . . ?
C7 C8 C9 C14 -2.2(2) . . . . ?
C8 C9 C10 C11 178.26(13) . . . . ?
C8 C9 C14 C1 3.36(19) . . . . ?
C8 C9 C14 C13 -176.42(12) . . . . ?
C9 C10 C11 C12 -0.8(2) . . . . ?
C10 C9 C14 C1 -176.61(12) . . . . ?
C10 C9 C14 C13 3.61(18) . . . . ?
C10 C11 C12 C13 1.5(2) . . . . ?
C11 C12 C13 C14 0.5(2) . . . . ?
C12 C13 C14 C1 177.21(13) . . . . ?
C12 C13 C14 C9 -3.0(2) . . . . ?
C14 C1 C2 C3 176.78(12) . . . . ?
C14 C1 C2 C7 -1.26(19) . . . . ?
C14 C1 C15 C16 103.75(15) . . . . ?
C14 C1 C15 C31 -69.86(18) . . . . ?
C14 C9 C10 C11 -1.8(2) . . . . ?
C15 C1 C2 C3 -3.07(19) . . . . ?
C15 C1 C2 C7 178.89(11) . . . . ?
C15 C1 C14 C9 178.23(11) . . . . ?
C15 C1 C14 C13 -2.0(2) . . . . ?
C15 C16 C17 C18 -166.61(14) . . . . ?
C16 N1 B1 N2 35.26(16) . . . . ?
C16 N1 B1 C26 146.20(12) . . . . ?
C16 N1 B1 C55 -85.04(15) . . . . ?
C16 N1 C19 C18 6.33(15) . . . . ?
C16 N1 C19 C20 -164.01(12) . . . . ?
C16 C15 C31 N2 9.83(19) . . . . ?
C16 C15 C31 C30 -161.66(14) . . . . ?
C16 C17 C18 C19 0.96(16) . . . . ?
C17 C18 C19 N1 -4.30(16) . . . . ?
C17 C18 C19 C20 164.31(15) . . . . ?
C18 C19 C20 C21 -158.52(14) . . . . ?
C18 C19 C20 C41 11.3(2) . . . . ?
C19 N1 B1 N2 -142.67(12) . . . . ?
C19 N1 B1 C26 -31.72(17) . . . . ?
C19 N1 B1 C55 97.03(15) . . . . ?
C19 N1 C16 C15 165.14(12) . . . . ?
C19 N1 C16 C17 -5.79(15) . . . . ?
C19 C20 C21 C22 162.42(13) . . . . ?
C19 C20 C21 C26 -8.64(19) . . . . ?
C19 C20 C41 C42 -79.22(17) . . . . ?
C19 C20 C41 C46 102.66(16) . . . . ?
C20 C21 C22 C23 -168.25(13) . . . . ?
C20 C21 C26 B1 -13.05(19) . . . . ?
C20 C21 C26 C25 160.61(12) . . . . ?
C20 C41 C42 C43 -178.17(12) . . . . ?
C20 C41 C42 C48 -0.3(2) . . . . ?
C20 C41 C46 C45 177.70(12) . . . . ?
C20 C41 C46 C47 -3.2(2) . . . . ?
C21 C20 C41 C42 90.59(16) . . . . ?
C21 C20 C41 C46 -87.53(16) . . . . ?
C21 C22 C23 C24 4.1(2) . . . . ?
C22 C21 C26 B1 175.70(12) . . . . ?
C22 C21 C26 C25 -10.6(2) . . . . ?
C22 C23 C24 C25 -3.5(2) . . . . ?
C23 C24 C25 C26 -4.0(2) . . . . ?
C23 C24 C25 C27 167.47(14) . . . . ?
C24 C25 C26 B1 -175.07(13) . . . . ?
C24 C25 C26 C21 11.1(2) . . . . ?
C24 C25 C27 C28 -159.92(13) . . . . ?
C24 C25 C27 C32 14.70(19) . . . . ?
C25 C27 C28 N2 -8.99(19) . . . . ?
C25 C27 C28 C29 162.17(14) . . . . ?
C25 C27 C32 C33 86.39(16) . . . . ?
C25 C27 C32 C37 -90.13(16) . . . . ?
C26 B1 N2 C28 40.23(16) . . . . ?
C26 B1 N2 C31 -150.00(12) . . . . ?
C26 B1 C55 C50 62.06(17) . . . . ?
C26 B1 C55 C54 -116.87(15) . . . . ?
C26 C21 C22 C23 3.0(2) . . . . ?
C26 C25 C27 C28 11.40(19) . . . . ?
C26 C25 C27 C32 -173.99(12) . . . . ?
C27 C25 C26 B1 13.42(19) . . . . ?
C27 C25 C26 C21 -160.37(12) . . . . ?
C27 C28 C29 C30 -169.52(15) . . . . ?
C27 C32 C33 C34 -178.01(12) . . . . ?
C27 C32 C33 C39 1.08(19) . . . . ?
C27 C32 C37 C36 178.32(12) . . . . ?
C27 C32 C37 C38 -0.3(2) . . . . ?
C28 N2 C31 C15 -169.59(12) . . . . ?
C28 N2 C31 C30 4.06(15) . . . . ?
C28 C27 C32 C33 -99.10(16) . . . . ?
C28 C27 C32 C37 84.38(17) . . . . ?
C28 C29 C30 C31 -0.16(15) . . . . ?
C29 C30 C31 N2 -2.31(15) . . . . ?
C29 C30 C31 C15 169.98(14) . . . . ?
C31 N2 C28 C27 169.32(12) . . . . ?
C31 N2 C28 C29 -4.15(15) . . . . ?
C31 C15 C16 N1 -12.95(19) . . . . ?
C31 C15 C16 C17 155.30(14) . . . . ?
C32 C27 C28 N2 176.51(12) . . . . ?
C32 C27 C28 C29 -12.3(2) . . . . ?
C32 C33 C34 C35 -0.2(2) . . . . ?
C33 C32 C37 C36 1.8(2) . . . . ?
C33 C32 C37 C38 -176.80(14) . . . . ?
C33 C34 C35 C36 1.3(2) . . . . ?
C33 C34 C35 C40 -178.08(13) . . . . ?
C34 C35 C36 C37 -0.9(2) . . . . ?
C35 C36 C37 C32 -0.7(2) . . . . ?
C35 C36 C37 C38 178.00(14) . . . . ?
C37 C32 C33 C34 -1.43(19) . . . . ?
C37 C32 C33 C39 177.66(13) . . . . ?
C39 C33 C34 C35 -179.29(13) . . . . ?
C40 C35 C36 C37 178.52(14) . . . . ?
C41 C20 C21 C22 -7.52(19) . . . . ?
C41 C20 C21 C26 -178.58(12) . . . . ?
C41 C42 C43 C44 0.9(2) . . . . ?
C42 C41 C46 C45 -0.4(2) . . . . ?
C42 C41 C46 C47 178.71(13) . . . . ?
C42 C43 C44 C45 -1.2(2) . . . . ?
C42 C43 C44 C49 177.59(13) . . . . ?
C43 C44 C45 C46 0.7(2) . . . . ?
C44 C45 C46 C41 0.1(2) . . . . ?
C44 C45 C46 C47 -179.05(14) . . . . ?
C46 C41 C42 C43 0.0(2) . . . . ?
C46 C41 C42 C48 177.86(13) . . . . ?
C48 C42 C43 C44 -177.06(13) . . . . ?
C49 C44 C45 C46 -178.08(14) . . . . ?
C50 C51 C52 C53 -0.9(2) . . . . ?
C51 C50 C55 B1 -179.03(13) . . . . ?
C51 C50 C55 C54 0.0(2) . . . . ?
C51 C52 C53 C54 0.6(3) . . . . ?
C52 C53 C54 C55 0.0(3) . . . . ?
C53 C54 C55 B1 178.69(14) . . . . ?
C53 C54 C55 C50 -0.3(2) . . . . ?
C55 B1 N2 C28 -86.90(15) . . . . ?
C55 B1 N2 C31 82.87(15) . . . . ?
C55 B1 C26 C21 -97.31(15) . . . . ?
C55 B1 C26 C25 88.87(15) . . . . ?
C55 C50 C51 C52 0.7(2) . . . . ?

loop_
_platon_squeeze_void_nr
_platon_squeeze_void_average_x
_platon_squeeze_void_average_y
_platon_squeeze_void_average_z
_platon_squeeze_void_volume
_platon_squeeze_void_count_electrons
_platon_squeeze_void_content
1 0.000 0.000 0.500 429 116 ' '
